data_4319713
loop_
_publ_author_name
'Xiaoyuan Chen'
'Frank J. Femia'
'John W. Babich'
'Jon A. Zubieta'

_publ_section_title
;
 Rhenium(I) Carbonyl Complexes of 2,4,6-Tris(2-pyridyl)-1,3,5-triazine
 (TPT). Rhenium(I)-Promoted Methoxylation of the Triazine Ring Carbon Atom
 in Dinuclear Rhenium Complexes
;
_journal_name_full 'Inorganic Chemistry'
_journal_page_first 2769
_journal_page_last 2777
_journal_paper_doi 10.1021/ic000446g
_journal_volume 40
_journal_year 2001
_chemical_formula_sum 'C26 H20 Cl2 N6 O8 Re2'
_chemical_formula_weight 987.77
_chemical_name_systematic
; 
 ? 
;
_space_group_IT_number 15
_symmetry_cell_setting monoclinic
_symmetry_space_group_name_Hall '-C 2yc'
_symmetry_space_group_name_H-M 'C 1 2/c 1'
_atom_sites_solution_hydrogens geom
_atom_sites_solution_primary direct
_atom_sites_solution_secondary difmap
_audit_creation_method SHELXL-97
_cell_angle_alpha 90.00
_cell_angle_beta 116.1470(10)
_cell_angle_gamma 90.00
_cell_formula_units_Z 8
_cell_length_a 26.952(2)
_cell_length_b 16.6019(12)
_cell_length_c 14.6405(11)
_cell_measurement_temperature 89(2)
_cell_volume 5880.6(8)
_computing_structure_refinement 'SHELXL-97 (Sheldrick, 1997)'
_computing_structure_solution 'SHELXS-97 (Sheldrick, 1990)'
_diffrn_ambient_temperature 89(2)
_diffrn_measured_fraction_theta_full 0.973
_diffrn_measured_fraction_theta_max 0.973
_diffrn_radiation_monochromator graphite
_diffrn_radiation_source 'fine-focus sealed tube'
_diffrn_radiation_type MoK\a
_diffrn_radiation_wavelength 0.71073
_diffrn_reflns_av_R_equivalents 0.1030
_diffrn_reflns_av_sigmaI/netI 0.1480
_diffrn_reflns_limit_h_max 35
_diffrn_reflns_limit_h_min -34
_diffrn_reflns_limit_k_max 18
_diffrn_reflns_limit_k_min -22
_diffrn_reflns_limit_l_max 15
_diffrn_reflns_limit_l_min -19
_diffrn_reflns_number 19675
_diffrn_reflns_theta_full 28.29
_diffrn_reflns_theta_max 28.29
_diffrn_reflns_theta_min 1.49
_exptl_absorpt_coefficient_mu 8.468
_exptl_crystal_colour red
_exptl_crystal_density_diffrn 2.229
_exptl_crystal_density_method 'not measured'
_exptl_crystal_description plate
_exptl_crystal_F_000 3720
_exptl_crystal_size_max 0.38
_exptl_crystal_size_mid 0.17
_exptl_crystal_size_min 0.08
_refine_diff_density_max 3.305
_refine_diff_density_min -2.334
_refine_diff_density_rms 0.321
_refine_ls_extinction_method none
_refine_ls_goodness_of_fit_ref 0.981
_refine_ls_hydrogen_treatment mixed
_refine_ls_matrix_type full
_refine_ls_number_parameters 399
_refine_ls_number_reflns 7112
_refine_ls_number_restraints 0
_refine_ls_restrained_S_all 0.981
_refine_ls_R_factor_all 0.1166
_refine_ls_R_factor_gt 0.0509
_refine_ls_shift/su_max 0.583
_refine_ls_shift/su_mean 0.002
_refine_ls_structure_factor_coef Fsqd
_refine_ls_weighting_details 'calc w=1/[\s^2^(Fo^2^)+(0.0389P)^2^+32.6436P] where P=(Fo^2^+2Fc^2^)/3'
_refine_ls_weighting_scheme calc
_refine_ls_wR_factor_gt 0.0930
_refine_ls_wR_factor_ref 0.1172
_reflns_number_gt 4172
_reflns_number_total 7112
_reflns_threshold_expression >2sigma(I)
_cod_data_source_file ic000446g_6.cif
_cod_data_source_block '[mu-C3N3(OMe)(py)2(pyH)][ReCl(CO)3]2.MeOH_(5)'
_cod_original_cell_volume 5880.5(8)
_cod_database_code 4319713

loop_
_symmetry_equiv_pos_as_xyz
'x, y, z'
'-x, y, -z+1/2'
'x+1/2, y+1/2, z'
'-x+1/2, y+1/2, -z+1/2'
'-x, -y, -z'
'x, -y, z-1/2'
'-x+1/2, -y+1/2, -z'
'x+1/2, -y+1/2, z-1/2'

loop_
_atom_site_label
_atom_site_type_symbol
_atom_site_fract_x
_atom_site_fract_y
_atom_site_fract_z
_atom_site_U_iso_or_equiv
_atom_site_adp_type
_atom_site_occupancy
_atom_site_symmetry_multiplicity
_atom_site_calc_flag
_atom_site_refinement_flags
_atom_site_disorder_assembly
_atom_site_disorder_group
Re1 Re 0.230922(18) 0.42287(3) 0.75994(4) 0.01602(13) Uani 1 1 d . . .
Re2 Re 0.466832(18) 0.23152(3) 0.93609(3) 0.01338(12) Uani 1 1 d . . .
Cl1 Cl 0.25814(12) 0.45965(18) 0.9407(2) 0.0238(7) Uani 1 1 d . . .
Cl2 Cl 0.48286(11) 0.29852(17) 1.0985(2) 0.0206(6) Uani 1 1 d . . .
O1 O 0.1295(3) 0.5323(5) 0.6887(6) 0.030(2) Uani 1 1 d . . .
O1S O 0.3506(4) 0.4150(5) 0.5653(7) 0.036(2) Uani 1 1 d . . .
H1S H 0.3828 0.4261 0.6037 0.054 Uiso 1 1 calc R . .
O2 O 0.2992(3) 0.5679(5) 0.7484(7) 0.033(2) Uani 1 1 d . . .
O3 O 0.2054(3) 0.3727(5) 0.5424(7) 0.034(2) Uani 1 1 d . . .
O4 O 0.5867(3) 0.1757(5) 1.0176(6) 0.027(2) Uani 1 1 d . . .
O5 O 0.4401(3) 0.1503(5) 0.7328(7) 0.029(2) Uani 1 1 d . . .
O6 O 0.5043(3) 0.3790(5) 0.8565(6) 0.0217(19) Uani 1 1 d . . .
O7 O 0.3344(3) 0.2933(4) 0.7207(6) 0.0190(18) Uani 1 1 d . . .
N1 N 0.2900(3) 0.3250(5) 0.8246(7) 0.015(2) Uani 1 1 d . . .
N2 N 0.3799(3) 0.2540(5) 0.8937(7) 0.014(2) Uani 1 1 d . . .
N3 N 0.3015(3) 0.1977(5) 0.9093(6) 0.012(2) Uani 1 1 d . . .
N4 N 0.1851(4) 0.3277(5) 0.7890(6) 0.013(2) Uani 1 1 d . . .
N5 N 0.4424(3) 0.1323(5) 1.0047(6) 0.014(2) Uani 1 1 d . . .
N6 N 0.3818(4) 0.4276(6) 0.7652(8) 0.027(2) Uani 1 1 d . . .
C1 C 0.2739(4) 0.2641(6) 0.8616(8) 0.012(2) Uani 1 1 d . . .
C1S C 0.3488(6) 0.3416(8) 0.5146(11) 0.047(4) Uani 1 1 d . . .
H1S1 H 0.3564 0.3518 0.4574 0.070 Uiso 1 1 calc R . .
H1S2 H 0.3128 0.3179 0.4914 0.070 Uiso 1 1 calc R . .
H1S3 H 0.3761 0.3053 0.5607 0.070 Uiso 1 1 calc R . .
C2 C 0.3557(4) 0.1992(6) 0.9272(8) 0.012(2) Uani 1 1 d . . .
C3 C 0.3435(4) 0.3133(7) 0.8207(8) 0.014(2) Uani 1 1 d . . .
C4 C 0.2152(4) 0.2655(6) 0.8443(8) 0.015(2) Uani 1 1 d . . .
C5 C 0.1910(4) 0.2045(7) 0.8788(8) 0.015(2) Uani 1 1 d . . .
H5 H 0.2124 0.1620 0.9177 0.018 Uiso 1 1 calc R . .
C6 C 0.1357(4) 0.2084(7) 0.8543(8) 0.020(3) Uani 1 1 d . . .
H6 H 0.1195 0.1692 0.8777 0.024 Uiso 1 1 calc R . .
C7 C 0.1045(5) 0.2707(7) 0.7951(8) 0.020(3) Uani 1 1 d . . .
H7 H 0.0668 0.2733 0.7757 0.023 Uiso 1 1 calc R . .
C8 C 0.1305(4) 0.3298(7) 0.7646(8) 0.014(2) Uani 1 1 d . . .
H8 H 0.1095 0.3726 0.7258 0.017 Uiso 1 1 calc R . .
C9 C 0.3893(4) 0.1334(6) 0.9893(7) 0.011(2) Uani 1 1 d . . .
C10 C 0.3684(5) 0.0723(7) 1.0294(8) 0.019(3) Uani 1 1 d . . .
H10 H 0.3314 0.0731 1.0165 0.023 Uiso 1 1 calc R . .
C11 C 0.4022(5) 0.0118(7) 1.0872(9) 0.024(3) Uani 1 1 d . . .
H11 H 0.3892 -0.0279 1.1159 0.029 Uiso 1 1 calc R . .
C12 C 0.4577(5) 0.0121(7) 1.1016(8) 0.019(3) Uani 1 1 d . . .
H12 H 0.4817 -0.0286 1.1395 0.023 Uiso 1 1 calc R . .
C13 C 0.4764(4) 0.0713(7) 1.0605(8) 0.016(2) Uani 1 1 d . . .
H13 H 0.5130 0.0704 1.0706 0.019 Uiso 1 1 calc R . .
C14 C 0.3740(4) 0.3934(6) 0.8424(8) 0.013(2) Uani 1 1 d . . .
C15 C 0.3926(4) 0.4304(7) 0.9348(9) 0.022(3) Uani 1 1 d . . .
H15 H 0.3863 0.4073 0.9866 0.027 Uiso 1 1 calc R . .
C16 C 0.4209(6) 0.5026(8) 0.9511(12) 0.039(4) Uani 1 1 d . . .
H16 H 0.4335 0.5279 1.0141 0.047 Uiso 1 1 calc R . .
C17 C 0.4308(6) 0.5373(8) 0.8759(11) 0.037(4) Uani 1 1 d . . .
H17 H 0.4509 0.5849 0.8880 0.045 Uiso 1 1 calc R . .
C18 C 0.4105(5) 0.5005(7) 0.7820(10) 0.026(3) Uani 1 1 d . . .
H18 H 0.4159 0.5242 0.7295 0.032 Uiso 1 1 calc R . .
C19 C 0.3064(5) 0.2187(7) 0.6814(8) 0.022(3) Uani 1 1 d . . .
H19A H 0.3021 0.2110 0.6133 0.033 Uiso 1 1 calc R . .
H19B H 0.2706 0.2201 0.6808 0.033 Uiso 1 1 calc R . .
H19C H 0.3276 0.1752 0.7236 0.033 Uiso 1 1 calc R . .
C20 C 0.1698(5) 0.4938(7) 0.7145(9) 0.022(3) Uani 1 1 d . . .
C21 C 0.2748(6) 0.5108(8) 0.7511(10) 0.032(3) Uani 1 1 d . . .
C22 C 0.2149(4) 0.3927(7) 0.6228(8) 0.016(3) Uani 1 1 d . . .
C23 C 0.5410(4) 0.1987(7) 0.9860(9) 0.018(3) Uani 1 1 d . . .
C24 C 0.4485(4) 0.1796(7) 0.8077(9) 0.016(3) Uani 1 1 d . . .
C25 C 0.4890(4) 0.3255(6) 0.8859(8) 0.012(2) Uani 1 1 d . . .

loop_
_atom_site_aniso_label
_atom_site_aniso_U_11
_atom_site_aniso_U_22
_atom_site_aniso_U_33
_atom_site_aniso_U_23
_atom_site_aniso_U_13
_atom_site_aniso_U_12
Re1 0.0145(2) 0.0168(2) 0.0198(3) 0.0051(2) 0.0103(2) 0.0027(2)
Re2 0.0094(2) 0.0161(2) 0.0163(2) -0.0001(2) 0.00714(18) -0.0005(2)
Cl1 0.0281(17) 0.0220(16) 0.0271(17) 0.0003(13) 0.0174(14) -0.0011(14)
Cl2 0.0155(15) 0.0255(16) 0.0226(17) -0.0015(12) 0.0100(13) -0.0011(12)
O1 0.027(5) 0.031(5) 0.040(6) 0.018(4) 0.020(4) 0.012(4)
O1S 0.033(5) 0.039(6) 0.037(6) -0.002(4) 0.016(5) 0.004(5)
O2 0.023(5) 0.022(5) 0.055(6) 0.014(4) 0.018(4) -0.001(4)
O3 0.026(5) 0.038(6) 0.043(6) -0.001(5) 0.020(5) -0.002(4)
O4 0.019(5) 0.036(6) 0.030(5) 0.004(4) 0.014(4) 0.004(4)
O5 0.023(5) 0.031(5) 0.041(6) -0.006(4) 0.021(4) -0.004(4)
O6 0.018(4) 0.024(5) 0.023(5) -0.004(4) 0.008(4) -0.007(4)
O7 0.025(5) 0.018(4) 0.019(5) -0.005(3) 0.015(4) 0.000(4)
N1 0.006(5) 0.018(5) 0.017(5) 0.006(4) 0.001(4) 0.000(4)
N2 0.013(5) 0.009(5) 0.021(5) 0.002(4) 0.008(4) 0.005(4)
N3 0.006(5) 0.021(5) 0.012(5) 0.001(4) 0.007(4) 0.002(4)
N4 0.013(5) 0.017(5) 0.008(5) -0.002(4) 0.005(4) -0.004(4)
N5 0.010(5) 0.016(5) 0.010(5) -0.007(4) -0.001(4) 0.001(4)
N6 0.020(5) 0.025(6) 0.044(7) 0.007(5) 0.021(5) 0.001(5)
C1 0.010(5) 0.011(6) 0.014(6) 0.001(5) 0.004(5) 0.002(5)
C1S 0.058(10) 0.027(8) 0.057(11) 0.008(7) 0.027(9) 0.014(8)
C2 0.009(6) 0.007(5) 0.017(6) -0.004(4) 0.004(5) 0.002(4)
C3 0.009(6) 0.027(7) 0.010(6) 0.002(5) 0.008(5) -0.005(5)
C4 0.023(6) 0.012(5) 0.010(6) 0.001(5) 0.008(5) 0.000(5)
C5 0.014(6) 0.024(6) 0.011(6) 0.003(5) 0.009(5) -0.004(5)
C6 0.014(6) 0.026(7) 0.022(7) 0.001(5) 0.010(5) 0.002(5)
C7 0.019(6) 0.022(6) 0.023(7) -0.011(5) 0.014(5) -0.008(6)
C8 0.009(6) 0.027(7) 0.005(6) 0.001(5) 0.003(5) 0.005(5)
C9 0.011(6) 0.011(6) 0.003(5) 0.002(4) -0.004(4) -0.003(5)
C10 0.028(7) 0.018(6) 0.014(6) 0.004(5) 0.013(5) 0.007(6)
C11 0.028(7) 0.020(7) 0.027(8) 0.008(5) 0.015(6) -0.001(6)
C12 0.019(6) 0.017(6) 0.016(7) 0.001(5) 0.004(5) 0.004(5)
C13 0.010(6) 0.024(6) 0.012(6) 0.009(5) 0.002(5) 0.008(5)
C14 0.011(6) 0.008(5) 0.022(7) 0.002(5) 0.009(5) -0.001(5)
C15 0.009(6) 0.025(7) 0.031(7) -0.001(6) 0.007(5) 0.006(5)
C16 0.046(9) 0.028(8) 0.052(10) -0.012(7) 0.030(8) 0.008(7)
C17 0.049(9) 0.015(7) 0.052(10) -0.001(7) 0.027(8) 0.003(7)
C18 0.024(7) 0.024(7) 0.040(9) 0.007(6) 0.023(6) -0.001(6)
C19 0.028(7) 0.025(7) 0.014(6) -0.002(5) 0.010(5) -0.006(6)
C20 0.011(6) 0.025(7) 0.031(8) 0.013(5) 0.010(5) 0.005(5)
C21 0.039(8) 0.023(7) 0.037(9) 0.001(6) 0.019(7) 0.006(7)
C22 0.009(6) 0.031(7) 0.005(6) -0.001(5) 0.002(5) 0.003(5)
C23 0.008(6) 0.025(7) 0.027(7) 0.007(5) 0.014(5) 0.003(5)
C24 0.000(5) 0.029(7) 0.023(7) -0.010(5) 0.008(5) -0.002(5)
C25 0.015(6) 0.012(6) 0.013(6) -0.009(5) 0.008(5) 0.001(5)

loop_
_atom_type_symbol
_atom_type_description
_atom_type_scat_dispersion_real
_atom_type_scat_dispersion_imag
_atom_type_scat_source
C C 0.0033 0.0016 'International Tables Vol C Tables 4.2.6.8 and 6.1.1.4'
H H 0.0000 0.0000 'International Tables Vol C Tables 4.2.6.8 and 6.1.1.4'
N N 0.0061 0.0033 'International Tables Vol C Tables 4.2.6.8 and 6.1.1.4'
O O 0.0106 0.0060 'International Tables Vol C Tables 4.2.6.8 and 6.1.1.4'
Cl Cl 0.1484 0.1585 'International Tables Vol C Tables 4.2.6.8 and 6.1.1.4'
Re Re -1.0185 7.2310 'International Tables Vol C Tables 4.2.6.8 and 6.1.1.4'

loop_
_geom_angle_atom_site_label_1
_geom_angle_atom_site_label_2
_geom_angle_atom_site_label_3
_geom_angle
_geom_angle_site_symmetry_1
_geom_angle_site_symmetry_3
_geom_angle_publ_flag
C20 Re1 C21 88.3(5) . . ?
C20 Re1 C22 92.0(5) . . ?
C21 Re1 C22 89.4(5) . . ?
C20 Re1 N4 92.3(4) . . ?
C21 Re1 N4 173.1(4) . . ?
C22 Re1 N4 97.5(4) . . ?
C20 Re1 N1 166.9(4) . . ?
C21 Re1 N1 104.0(4) . . ?
C22 Re1 N1 92.5(4) . . ?
N4 Re1 N1 74.9(3) . . ?
C20 Re1 Cl1 91.4(4) . . ?
C21 Re1 Cl1 89.1(4) . . ?
C22 Re1 Cl1 176.2(3) . . ?
N4 Re1 Cl1 84.0(2) . . ?
N1 Re1 Cl1 84.5(2) . . ?
C23 Re2 C24 91.2(5) . . ?
C23 Re2 C25 85.9(5) . . ?
C24 Re2 C25 88.8(5) . . ?
C23 Re2 N2 170.7(4) . . ?
C24 Re2 N2 91.0(4) . . ?
C25 Re2 N2 103.2(4) . . ?
C23 Re2 N5 95.0(4) . . ?
C24 Re2 N5 96.4(4) . . ?
C25 Re2 N5 174.6(4) . . ?
N2 Re2 N5 75.8(3) . . ?
C23 Re2 Cl2 92.9(4) . . ?
C24 Re2 Cl2 175.6(3) . . ?
C25 Re2 Cl2 92.9(3) . . ?
N2 Re2 Cl2 84.7(2) . . ?
N5 Re2 Cl2 81.8(2) . . ?
C3 O7 C19 116.0(8) . . ?
C1 N1 C3 114.9(9) . . ?
C1 N1 Re1 116.4(7) . . ?
C3 N1 Re1 128.2(7) . . ?
C2 N2 C3 116.6(8) . . ?
C2 N2 Re2 114.7(7) . . ?
C3 N2 Re2 127.8(7) . . ?
C1 N3 C2 112.6(9) . . ?
C4 N4 C8 118.4(9) . . ?
C4 N4 Re1 115.9(7) . . ?
C8 N4 Re1 125.4(7) . . ?
C9 N5 C13 119.5(9) . . ?
C9 N5 Re2 115.3(7) . . ?
C13 N5 Re2 125.2(7) . . ?
C14 N6 C18 119.4(10) . . ?
N1 C1 N3 130.0(10) . . ?
N1 C1 C4 116.1(9) . . ?
N3 C1 C4 113.9(9) . . ?
N2 C2 N3 126.7(9) . . ?
N2 C2 C9 118.1(9) . . ?
N3 C2 C9 115.2(9) . . ?
O7 C3 N2 110.6(9) . . ?
O7 C3 N1 110.1(8) . . ?
N2 C3 N1 114.2(8) . . ?
O7 C3 C14 104.6(8) . . ?
N2 C3 C14 108.0(8) . . ?
N1 C3 C14 108.9(9) . . ?
N4 C4 C5 121.1(10) . . ?
N4 C4 C1 115.4(9) . . ?
C5 C4 C1 123.5(10) . . ?
C6 C5 C4 119.5(11) . . ?
C5 C6 C7 119.4(11) . . ?
C6 C7 C8 118.8(10) . . ?
N4 C8 C7 122.7(10) . . ?
N5 C9 C10 120.7(9) . . ?
N5 C9 C2 116.0(9) . . ?
C10 C9 C2 123.2(10) . . ?
C11 C10 C9 120.4(11) . . ?
C10 C11 C12 117.5(11) . . ?
C13 C12 C11 120.6(10) . . ?
C12 C13 N5 121.2(10) . . ?
N6 C14 C15 120.8(10) . . ?
N6 C14 C3 117.2(9) . . ?
C15 C14 C3 122.0(10) . . ?
C14 C15 C16 119.7(12) . . ?
C17 C16 C15 120.9(13) . . ?
C16 C17 C18 118.9(13) . . ?
C17 C18 N6 120.3(12) . . ?
O1 C20 Re1 173.9(10) . . ?
O2 C21 Re1 174.8(11) . . ?
O3 C22 Re1 178.1(11) . . ?
O4 C23 Re2 177.7(10) . . ?
O5 C24 Re2 176.7(9) . . ?
O6 C25 Re2 176.6(9) . . ?

loop_
_geom_bond_atom_site_label_1
_geom_bond_atom_site_label_2
_geom_bond_distance
_geom_bond_site_symmetry_2
_geom_bond_publ_flag
Re1 C20 1.892(11) . ?
Re1 C21 1.918(14) . ?
Re1 C22 1.925(11) . ?
Re1 N4 2.160(8) . ?
Re1 N1 2.178(8) . ?
Re1 Cl1 2.491(3) . ?
Re2 C23 1.882(11) . ?
Re2 C24 1.925(11) . ?
Re2 C25 1.928(11) . ?
Re2 N2 2.176(8) . ?
Re2 N5 2.177(9) . ?
Re2 Cl2 2.485(3) . ?
O1 C20 1.170(12) . ?
O1S C1S 1.417(15) . ?
O2 C21 1.165(14) . ?
O3 C22 1.138(12) . ?
O4 C23 1.171(12) . ?
O5 C24 1.126(12) . ?
O6 C25 1.140(12) . ?
O7 C3 1.414(12) . ?
O7 C19 1.432(12) . ?
N1 C1 1.308(13) . ?
N1 C3 1.480(13) . ?
N2 C2 1.332(13) . ?
N2 C3 1.467(13) . ?
N3 C1 1.341(13) . ?
N3 C2 1.366(12) . ?
N4 C4 1.341(13) . ?
N4 C8 1.354(12) . ?
N5 C9 1.346(13) . ?
N5 C13 1.369(13) . ?
N6 C14 1.362(13) . ?
N6 C18 1.398(14) . ?
C1 C4 1.489(14) . ?
C2 C9 1.454(14) . ?
C3 C14 1.522(14) . ?
C4 C5 1.413(14) . ?
C5 C6 1.372(14) . ?
C6 C7 1.374(15) . ?
C7 C8 1.387(15) . ?
C9 C10 1.408(14) . ?
C10 C11 1.370(15) . ?
C11 C12 1.416(15) . ?
C12 C13 1.360(15) . ?
C14 C15 1.364(15) . ?
C15 C16 1.384(17) . ?
C16 C17 1.369(19) . ?
C17 C18 1.379(17) . ?
